data_1543198
loop_
_publ_author_name
'Bhattacharjee, Subham'
'Maiti, Bappa'
'Bhattacharya, Santanu'

_publ_section_title
;
 First report of charge-transfer induced heat-set hydrogel. Structural
 insights and remarkable properties.
;
_journal_issue 21
_journal_name_full Nanoscale
_journal_page_first 11224
_journal_page_last 11233
_journal_paper_doi 10.1039/c6nr01128d
_journal_volume 8
_journal_year 2016
_chemical_formula_moiety 'C26 H14 N6 O6'
_chemical_formula_sum 'C26 H14 N6 O6'
_chemical_formula_weight 506.43
_chemical_name_systematic
;
 ?
;
_space_group_crystal_system triclinic
_space_group_IT_number 2
_space_group_name_Hall '-P 1'
_space_group_name_H-M_alt 'P -1'
_symmetry_space_group_name_Hall '-P 1'
_symmetry_space_group_name_H-M 'P -1'
_atom_sites_solution_hydrogens geom
_atom_sites_solution_primary direct
_atom_sites_solution_secondary difmap
_audit_creation_method SHELXL-97
_cell_angle_alpha 96.538(5)
_cell_angle_beta 97.798(5)
_cell_angle_gamma 107.518(5)
_cell_formula_units_Z 2
_cell_length_a 8.1387(7)
_cell_length_b 10.1108(9)
_cell_length_c 16.5691(15)
_cell_measurement_reflns_used 6192
_cell_measurement_temperature 296(2)
_cell_measurement_theta_max 27.26
_cell_measurement_theta_min 2.52
_cell_volume 1270.8(2)
_computing_structure_refinement 'SHELXL-97 (Sheldrick, 1997)'
_diffrn_ambient_temperature 296(2)
_diffrn_measured_fraction_theta_full 0.999
_diffrn_measured_fraction_theta_max 0.999
_diffrn_measurement_device_type 'Bruker APEX-II CCD'
_diffrn_radiation_monochromator graphite
_diffrn_radiation_source 'fine-focus sealed tube'
_diffrn_radiation_type MoK\a
_diffrn_radiation_wavelength 0.71073
_diffrn_reflns_av_R_equivalents 0.0349
_diffrn_reflns_av_sigmaI/netI 0.0344
_diffrn_reflns_limit_h_max 10
_diffrn_reflns_limit_h_min -10
_diffrn_reflns_limit_k_max 12
_diffrn_reflns_limit_k_min -12
_diffrn_reflns_limit_l_max 20
_diffrn_reflns_limit_l_min -20
_diffrn_reflns_number 22954
_diffrn_reflns_theta_full 26.00
_diffrn_reflns_theta_max 26.00
_diffrn_reflns_theta_min 1.26
_exptl_absorpt_coefficient_mu 0.098
_exptl_crystal_colour colorless
_exptl_crystal_density_diffrn 1.324
_exptl_crystal_density_method 'not measured'
_exptl_crystal_description block
_exptl_crystal_F_000 628
_exptl_crystal_size_max 0.35
_exptl_crystal_size_mid 0.21
_exptl_crystal_size_min 0.17
_refine_diff_density_max 0.464
_refine_diff_density_min -0.312
_refine_diff_density_rms 0.075
_refine_ls_extinction_method none
_refine_ls_goodness_of_fit_ref 1.076
_refine_ls_hydrogen_treatment mixed
_refine_ls_matrix_type full
_refine_ls_number_parameters 351
_refine_ls_number_reflns 4997
_refine_ls_number_restraints 0
_refine_ls_restrained_S_all 1.076
_refine_ls_R_factor_all 0.0684
_refine_ls_R_factor_gt 0.0547
_refine_ls_shift/su_max 0.001
_refine_ls_shift/su_mean 0.000
_refine_ls_structure_factor_coef Fsqd
_refine_ls_weighting_details 'calc w=1/[\s^2^(Fo^2^)+(0.0761P)^2^+1.2418P] where P=(Fo^2^+2Fc^2^)/3'
_refine_ls_weighting_scheme calc
_refine_ls_wR_factor_gt 0.1595
_refine_ls_wR_factor_ref 0.1675
_reflns_number_gt 3859
_reflns_number_total 4997
_reflns_threshold_expression >2sigma(I)
_cod_data_source_file c6nr01128d4.cif
_cod_data_source_block red
_cod_depositor_comments 'Adding full bibliography for 1543197--1543198.cif.'
_cod_original_cell_volume 1270.81(19)
_cod_database_code 1543198
_shelx_space_group_comment
;
The symmetry employed for this shelxl refinement is uniquely defined
by the following loop, which should always be used as a source of
symmetry information in preference to the above space-group names.
They are only intended as comments.
;

loop_
_symmetry_equiv_pos_as_xyz
'x, y, z'
'-x, -y, -z'

loop_
_atom_site_label
_atom_site_type_symbol
_atom_site_fract_x
_atom_site_fract_y
_atom_site_fract_z
_atom_site_U_iso_or_equiv
_atom_site_adp_type
_atom_site_occupancy
_atom_site_symmetry_multiplicity
_atom_site_calc_flag
_atom_site_refinement_flags
C1A C 0.8908(5) 0.6234(3) 0.46374(18) 0.0412(8) Uani 1 1 d .
H1A H 0.8269 0.5896 0.4105 0.049 Uiso 1 1 calc R
C2A C 0.8188(4) 0.5670(3) 0.52845(17) 0.0339(6) Uani 1 1 d .
H2A H 0.7091 0.4987 0.5185 0.041 Uiso 1 1 calc R
C3A C 0.9117(4) 0.6136(3) 0.60720(17) 0.0310(6) Uani 1 1 d .
C4A C 1.0763(5) 0.7138(3) 0.6188(2) 0.0502(9) Uani 1 1 d .
H4A H 1.1442 0.7455 0.6713 0.060 Uiso 1 1 calc R
C5A C 1.1378(6) 0.7655(3) 0.5515(2) 0.0636(12) Uani 1 1 d .
H5A H 1.2479 0.8331 0.5599 0.076 Uiso 1 1 calc R
C6A C 0.8443(3) 0.5705(2) 0.68368(15) 0.0249(5) Uani 1 1 d .
C7A C 0.4819(3) 0.4868(2) 0.75663(14) 0.0180(5) Uani 1 1 d .
C8A C 0.4035(3) 0.4456(2) 0.82911(14) 0.0161(5) Uani 1 1 d .
C9A C 0.6129(3) 0.3175(2) 0.86217(14) 0.0172(5) Uani 1 1 d .
C10 C 0.6892(3) 0.3501(2) 0.78834(14) 0.0195(5) Uani 1 1 d .
C11 C 0.2635(3) 0.4864(2) 0.84624(14) 0.0178(5) Uani 1 1 d .
H11 H 0.2221 0.5426 0.8136 0.021 Uiso 1 1 calc R
C12 C 0.1833(3) 0.4435(2) 0.91286(14) 0.0174(5) Uani 1 1 d .
H12 H 0.0883 0.4708 0.9240 0.021 Uiso 1 1 calc R
C13 C 0.6758(3) 0.2381(2) 0.91218(14) 0.0194(5) Uani 1 1 d .
H13 H 0.7698 0.2095 0.9007 0.023 Uiso 1 1 calc R
C14 C 0.5993(3) 0.1994(2) 0.98073(14) 0.0181(5) Uani 1 1 d .
H14 H 0.6446 0.1473 1.0150 0.022 Uiso 1 1 calc R
C15 C 0.3767(3) 0.1934(2) 1.06936(13) 0.0167(5) Uani 1 1 d .
C16 C 0.1518(3) 0.3101(2) 1.02895(13) 0.0147(4) Uani 1 1 d .
C17 C 0.0447(3) 0.0287(2) 1.12440(14) 0.0160(5) Uani 1 1 d .
C18 C -0.0788(3) -0.0114(2) 1.18352(14) 0.0166(5) Uani 1 1 d .
C19 C -0.2177(3) 0.0401(2) 1.18476(14) 0.0197(5) Uani 1 1 d .
H19 H -0.2325 0.1050 1.1513 0.024 Uiso 1 1 calc R
C20 C -0.3340(3) -0.0067(2) 1.23656(15) 0.0239(5) Uani 1 1 d .
H20 H -0.4311 0.0239 1.2345 0.029 Uiso 1 1 calc R
C21 C -0.1778(3) -0.1403(2) 1.28808(16) 0.0266(6) Uani 1 1 d .
H21 H -0.1605 -0.1995 1.3251 0.032 Uiso 1 1 calc R
C22 C -0.0608(3) -0.1066(2) 1.23552(15) 0.0227(5) Uani 1 1 d .
H22 H 0.0282 -0.1464 1.2347 0.027 Uiso 1 1 calc R
N1 N 1.0449(5) 0.7222(3) 0.47312(18) 0.0588(9) Uani 1 1 d .
N2 N -0.3150(3) -0.0942(2) 1.28987(13) 0.0279(5) Uani 1 1 d .
C103 C 0.4704(3) 0.3626(2) 0.87940(13) 0.0146(4) Uani 1 1 d .
C101 C 0.3911(3) 0.3207(2) 0.94696(13) 0.0138(4) Uani 1 1 d .
N3A N 0.1268(2) 0.16952(19) 1.13383(12) 0.0184(4) Uani 1 1 d .
N4 N 0.6898(3) 0.4696(2) 0.67199(13) 0.0240(5) Uani 1 1 d .
C100 C 0.4581(3) 0.2383(2) 0.99735(14) 0.0162(5) Uani 1 1 d .
N5 N 0.6172(3) 0.4340(2) 0.74119(12) 0.0213(4) Uani 1 1 d .
C102 C 0.2447(3) 0.3608(2) 0.96183(13) 0.0143(4) Uani 1 1 d .
N6A N 0.2218(2) 0.22454(18) 1.07455(11) 0.0168(4) Uani 1 1 d .
O1 O 0.9262(2) 0.62953(17) 0.75280(11) 0.0295(4) Uani 1 1 d .
O2 O 0.8037(2) 0.30947(19) 0.76690(11) 0.0286(4) Uani 1 1 d .
O3 O 0.4337(2) 0.55899(17) 0.71175(11) 0.0263(4) Uani 1 1 d .
O4 O 0.0255(2) 0.33877(16) 1.04569(10) 0.0199(4) Uani 1 1 d .
O5 O 0.4363(2) 0.13473(17) 1.11944(10) 0.0236(4) Uani 1 1 d .
O6 O 0.0696(2) -0.05713(16) 1.07385(10) 0.0205(4) Uani 1 1 d .
H4N H 0.640(4) 0.419(3) 0.625(2) 0.034(8) Uiso 1 1 d .
H3N H 0.110(4) 0.233(3) 1.169(2) 0.042(9) Uiso 1 1 d .

loop_
_atom_site_aniso_label
_atom_site_aniso_U_11
_atom_site_aniso_U_22
_atom_site_aniso_U_33
_atom_site_aniso_U_23
_atom_site_aniso_U_13
_atom_site_aniso_U_12
C1A 0.075(2) 0.0369(15) 0.0297(16) 0.0140(12) 0.0245(15) 0.0341(16)
C2A 0.0514(18) 0.0365(14) 0.0276(15) 0.0141(12) 0.0190(13) 0.0262(13)
C3A 0.0525(17) 0.0239(12) 0.0289(15) 0.0087(11) 0.0250(13) 0.0211(12)
C4A 0.076(2) 0.0294(14) 0.0374(18) -0.0028(13) 0.0275(16) 0.0006(15)
C5A 0.105(3) 0.0309(16) 0.045(2) 0.0008(14) 0.043(2) -0.0040(17)
C6A 0.0380(14) 0.0228(11) 0.0236(14) 0.0072(10) 0.0155(11) 0.0184(11)
C7A 0.0187(11) 0.0170(10) 0.0161(12) 0.0012(9) 0.0020(9) 0.0036(9)
C8A 0.0147(10) 0.0141(10) 0.0180(12) 0.0012(8) 0.0012(9) 0.0036(8)
C9A 0.0163(11) 0.0202(10) 0.0141(11) 0.0002(8) 0.0016(9) 0.0058(9)
C10 0.0171(11) 0.0247(11) 0.0177(12) 0.0016(9) 0.0027(9) 0.0093(9)
C11 0.0174(11) 0.0148(10) 0.0217(12) 0.0038(9) 0.0027(9) 0.0057(8)
C12 0.0152(11) 0.0156(10) 0.0236(12) 0.0017(9) 0.0052(9) 0.0080(8)
C13 0.0163(11) 0.0240(11) 0.0200(12) 0.0011(9) 0.0032(9) 0.0106(9)
C14 0.0167(11) 0.0224(11) 0.0173(12) 0.0048(9) -0.0001(9) 0.0101(9)
C15 0.0154(11) 0.0169(10) 0.0153(11) -0.0001(8) 0.0005(9) 0.0037(8)
C16 0.0140(10) 0.0135(9) 0.0160(11) -0.0016(8) 0.0020(8) 0.0050(8)
C17 0.0141(10) 0.0176(10) 0.0170(11) 0.0033(9) -0.0003(8) 0.0071(8)
C18 0.0185(11) 0.0132(9) 0.0162(11) 0.0016(8) 0.0020(9) 0.0032(8)
C19 0.0207(12) 0.0192(11) 0.0203(12) 0.0049(9) 0.0020(9) 0.0079(9)
C20 0.0207(12) 0.0264(12) 0.0251(13) 0.0054(10) 0.0045(10) 0.0078(10)
C21 0.0249(13) 0.0231(12) 0.0289(14) 0.0122(10) 0.0011(10) 0.0023(10)
C22 0.0203(12) 0.0176(11) 0.0287(14) 0.0057(9) -0.0015(10) 0.0059(9)
N1 0.111(3) 0.0303(13) 0.0468(18) 0.0157(12) 0.0496(18) 0.0213(15)
N2 0.0258(11) 0.0292(11) 0.0254(12) 0.0078(9) 0.0056(9) 0.0024(9)
C103 0.0129(10) 0.0156(10) 0.0132(11) -0.0015(8) -0.0008(8) 0.0041(8)
C101 0.0120(10) 0.0133(9) 0.0139(11) -0.0026(8) 0.0006(8) 0.0034(8)
N3A 0.0210(10) 0.0171(9) 0.0193(10) 0.0018(8) 0.0090(8) 0.0074(8)
N4 0.0298(11) 0.0344(11) 0.0126(11) 0.0058(9) 0.0086(9) 0.0148(9)
C100 0.0141(10) 0.0171(10) 0.0155(11) -0.0005(8) -0.0009(8) 0.0048(8)
N5 0.0233(10) 0.0300(10) 0.0152(10) 0.0054(8) 0.0069(8) 0.0133(8)
C102 0.0130(10) 0.0122(9) 0.0164(11) -0.0015(8) 0.0009(8) 0.0042(8)
N6A 0.0181(9) 0.0172(9) 0.0160(10) 0.0024(7) 0.0060(7) 0.0059(7)
O1 0.0407(11) 0.0248(9) 0.0241(10) 0.0001(7) 0.0146(8) 0.0100(8)
O2 0.0314(10) 0.0399(10) 0.0249(10) 0.0083(8) 0.0131(8) 0.0221(8)
O3 0.0281(9) 0.0271(9) 0.0300(10) 0.0138(7) 0.0087(7) 0.0134(7)
O4 0.0197(8) 0.0209(8) 0.0223(9) 0.0016(6) 0.0069(7) 0.0106(6)
O5 0.0216(9) 0.0311(9) 0.0214(9) 0.0094(7) 0.0036(7) 0.0114(7)
O6 0.0244(9) 0.0192(8) 0.0201(9) 0.0018(6) 0.0024(7) 0.0113(6)

loop_
_atom_type_symbol
_atom_type_description
_atom_type_scat_dispersion_real
_atom_type_scat_dispersion_imag
_atom_type_scat_source
C C 0.0033 0.0016 'International Tables Vol C Tables 4.2.6.8 and 6.1.1.4'
H H 0.0000 0.0000 'International Tables Vol C Tables 4.2.6.8 and 6.1.1.4'
N N 0.0061 0.0033 'International Tables Vol C Tables 4.2.6.8 and 6.1.1.4'
O O 0.0106 0.0060 'International Tables Vol C Tables 4.2.6.8 and 6.1.1.4'
S S 0.1246 0.1234 'International Tables Vol C Tables 4.2.6.8 and 6.1.1.4'

loop_
_geom_angle_atom_site_label_1
_geom_angle_atom_site_label_2
_geom_angle_atom_site_label_3
_geom_angle
N1 C1A C2A 124.0(3)
N1 C1A H1A 118.0
C2A C1A H1A 118.0
C3A C2A C1A 119.0(3)
C3A C2A H2A 120.5
C1A C2A H2A 120.5
C2A C3A C4A 118.3(3)
C2A C3A C6A 124.8(3)
C4A C3A C6A 116.8(3)
C5A C4A C3A 119.1(3)
C5A C4A H4A 120.4
C3A C4A H4A 120.4
N1 C5A C4A 123.0(3)
N1 C5A H5A 118.5
C4A C5A H5A 118.5
O1 C6A N4 122.5(2)
O1 C6A C3A 121.0(2)
N4 C6A C3A 116.5(2)
O3 C7A N5 120.7(2)
O3 C7A C8A 123.7(2)
N5 C7A C8A 115.58(19)
C11 C8A C103 120.6(2)
C11 C8A C7A 119.5(2)
C103 C8A C7A 120.0(2)
C13 C9A C103 120.3(2)
C13 C9A C10 119.4(2)
C103 C9A C10 120.3(2)
O2 C10 N5 120.3(2)
O2 C10 C9A 124.5(2)
N5 C10 C9A 115.25(19)
C8A C11 C12 120.1(2)
C8A C11 H11 119.9
C12 C11 H11 119.9
C102 C12 C11 120.3(2)
C102 C12 H12 119.9
C11 C12 H12 119.9
C9A C13 C14 120.5(2)
C9A C13 H13 119.7
C14 C13 H13 119.7
C100 C14 C13 120.3(2)
C100 C14 H14 119.8
C13 C14 H14 119.8
O5 C15 N6A 121.7(2)
O5 C15 C100 124.0(2)
N6A C15 C100 114.30(19)
O4 C16 N6A 120.4(2)
O4 C16 C102 124.28(19)
N6A C16 C102 115.30(18)
O6 C17 N3A 123.8(2)
O6 C17 C18 122.96(19)
N3A C17 C18 113.19(18)
C19 C18 C22 118.5(2)
C19 C18 C17 120.85(19)
C22 C18 C17 120.6(2)
C20 C19 C18 118.7(2)
C20 C19 H19 120.7
C18 C19 H19 120.7
N2 C20 C19 123.7(2)
N2 C20 H20 118.1
C19 C20 H20 118.1
N2 C21 C22 124.6(2)
N2 C21 H21 117.7
C22 C21 H21 117.7
C21 C22 C18 118.3(2)
C21 C22 H22 120.9
C18 C22 H22 120.9
C1A N1 C5A 116.4(3)
C21 N2 C20 116.0(2)
C101 C103 C8A 119.37(19)
C101 C103 C9A 119.10(19)
C8A C103 C9A 121.5(2)
C103 C101 C102 118.94(19)
C103 C101 C100 119.46(19)
C102 C101 C100 121.6(2)
C17 N3A N6A 119.53(18)
C17 N3A H3N 125(2)
N6A N3A H3N 114(2)
C6A N4 N5 118.1(2)
C6A N4 H4N 123(2)
N5 N4 H4N 118(2)
C14 C100 C101 120.3(2)
C14 C100 C15 119.4(2)
C101 C100 C15 120.34(19)
N4 N5 C7A 116.14(18)
N4 N5 C10 116.60(18)
C7A N5 C10 127.26(19)
C12 C102 C101 120.7(2)
C12 C102 C16 119.32(19)
C101 C102 C16 119.92(19)
N3A N6A C15 117.27(18)
N3A N6A C16 114.91(17)
C15 N6A C16 127.78(18)

loop_
_geom_bond_atom_site_label_1
_geom_bond_atom_site_label_2
_geom_bond_distance
C1A N1 1.324(5)
C1A C2A 1.388(4)
C1A H1A 0.9300
C2A C3A 1.369(4)
C2A H2A 0.9300
C3A C4A 1.388(4)
C3A C6A 1.505(3)
C4A C5A 1.377(4)
C4A H4A 0.9300
C5A N1 1.362(5)
C5A H5A 0.9300
C6A O1 1.229(3)
C6A N4 1.333(3)
C7A O3 1.207(3)
C7A N5 1.401(3)
C7A C8A 1.478(3)
C8A C11 1.375(3)
C8A C103 1.417(3)
C9A C13 1.370(3)
C9A C103 1.418(3)
C9A C10 1.472(3)
C10 O2 1.204(3)
C10 N5 1.414(3)
C11 C12 1.403(3)
C11 H11 0.9300
C12 C102 1.380(3)
C12 H12 0.9300
C13 C14 1.406(3)
C13 H13 0.9300
C14 C100 1.373(3)
C14 H14 0.9300
C15 O5 1.205(3)
C15 N6A 1.399(3)
C15 C100 1.492(3)
C16 O4 1.207(3)
C16 N6A 1.404(3)
C16 C102 1.482(3)
C17 O6 1.217(3)
C17 N3A 1.359(3)
C17 C18 1.499(3)
C18 C19 1.381(3)
C18 C22 1.389(3)
C19 C20 1.378(3)
C19 H19 0.9300
C20 N2 1.345(3)
C20 H20 0.9300
C21 N2 1.336(3)
C21 C22 1.371(4)
C21 H21 0.9300
C22 H22 0.9300
C103 C101 1.410(3)
C101 C102 1.412(3)
C101 C100 1.413(3)
N3A N6A 1.394(3)
N3A H3N 0.88(3)
N4 N5 1.394(3)
N4 H4N 0.86(3)

loop_
_geom_torsion_atom_site_label_1
_geom_torsion_atom_site_label_2
_geom_torsion_atom_site_label_3
_geom_torsion_atom_site_label_4
_geom_torsion
N1 C1A C2A C3A -1.0(4)
C1A C2A C3A C4A -1.3(4)
C1A C2A C3A C6A 174.9(2)
C2A C3A C4A C5A 1.9(5)
C6A C3A C4A C5A -174.6(3)
C3A C4A C5A N1 -0.5(6)
C2A C3A C6A O1 -170.9(2)
C4A C3A C6A O1 5.3(4)
C2A C3A C6A N4 6.8(4)
C4A C3A C6A N4 -177.0(2)
O3 C7A C8A C11 2.3(3)
N5 C7A C8A C11 -176.53(19)
O3 C7A C8A C103 -178.8(2)
N5 C7A C8A C103 2.3(3)
C13 C9A C10 O2 1.4(3)
C103 C9A C10 O2 -175.8(2)
C13 C9A C10 N5 -179.3(2)
C103 C9A C10 N5 3.5(3)
C103 C8A C11 C12 -1.4(3)
C7A C8A C11 C12 177.47(19)
C8A C11 C12 C102 0.4(3)
C103 C9A C13 C14 0.4(3)
C10 C9A C13 C14 -176.8(2)
C9A C13 C14 C100 1.4(3)
O6 C17 C18 C19 -121.5(2)
N3A C17 C18 C19 59.3(3)
O6 C17 C18 C22 55.3(3)
N3A C17 C18 C22 -123.9(2)
C22 C18 C19 C20 -1.0(3)
C17 C18 C19 C20 176.0(2)
C18 C19 C20 N2 3.9(4)
N2 C21 C22 C18 4.0(4)
C19 C18 C22 C21 -2.7(3)
C17 C18 C22 C21 -179.6(2)
C2A C1A N1 C5A 2.4(5)
C4A C5A N1 C1A -1.6(5)
C22 C21 N2 C20 -1.2(4)
C19 C20 N2 C21 -2.8(4)
C11 C8A C103 C101 0.7(3)
C7A C8A C103 C101 -178.20(18)
C11 C8A C103 C9A 179.05(19)
C7A C8A C103 C9A 0.2(3)
C13 C9A C103 C101 -2.0(3)
C10 C9A C103 C101 175.14(19)
C13 C9A C103 C8A 179.6(2)
C10 C9A C103 C8A -3.3(3)
C8A C103 C101 C102 1.1(3)
C9A C103 C101 C102 -177.37(18)
C8A C103 C101 C100 -179.78(19)
C9A C103 C101 C100 1.8(3)
O6 C17 N3A N6A 11.7(3)
C18 C17 N3A N6A -169.03(18)
O1 C6A N4 N5 2.2(3)
C3A C6A N4 N5 -175.45(19)
C13 C14 C100 C101 -1.7(3)
C13 C14 C100 C15 178.65(19)
C103 C101 C100 C14 0.0(3)
C102 C101 C100 C14 179.16(19)
C103 C101 C100 C15 179.73(18)
C102 C101 C100 C15 -1.1(3)
O5 C15 C100 C14 7.0(3)
N6A C15 C100 C14 -172.75(19)
O5 C15 C100 C101 -172.7(2)
N6A C15 C100 C101 7.6(3)
C6A N4 N5 C7A 102.6(2)
C6A N4 N5 C10 -76.8(3)
O3 C7A N5 N4 -0.2(3)
C8A C7A N5 N4 178.67(19)
O3 C7A N5 C10 179.1(2)
C8A C7A N5 C10 -2.0(3)
O2 C10 N5 N4 -2.2(3)
C9A C10 N5 N4 178.45(19)
O2 C10 N5 C7A 178.5(2)
C9A C10 N5 C7A -0.9(3)
C11 C12 C102 C101 1.4(3)
C11 C12 C102 C16 -176.60(19)
C103 C101 C102 C12 -2.1(3)
C100 C101 C102 C12 178.78(19)
C103 C101 C102 C16 175.88(18)
C100 C101 C102 C16 -3.2(3)
O4 C16 C102 C12 -1.7(3)
N6A C16 C102 C12 178.86(18)
O4 C16 C102 C101 -179.74(19)
N6A C16 C102 C101 0.9(3)
C17 N3A N6A C15 -69.1(3)
C17 N3A N6A C16 113.3(2)
O5 C15 N6A N3A -7.9(3)
C100 C15 N6A N3A 171.85(17)
O5 C15 N6A C16 169.4(2)
C100 C15 N6A C16 -10.8(3)
O4 C16 N6A N3A 4.7(3)
C102 C16 N6A N3A -175.84(17)
O4 C16 N6A C15 -172.6(2)
C102 C16 N6A C15 6.8(3)
